data_1519970
loop_
_publ_author_name
'Callear, Samantha K.'
'Hursthouse, Michael B.'

_publ_section_title
;
 Methylammonium toluene-4-sulphonate
;
_journal_name_full 'Crystal Structure Report Archive'
_journal_page_first 568
_journal_year 2008
_chemical_formula_sum 'C8 H13 N O3 S'
_chemical_formula_weight 203.25
_chemical_name_systematic
;
Methylammonium toluene-4-sulphonate
;
_space_group_IT_number 33
_symmetry_cell_setting orthorhombic
_symmetry_space_group_name_Hall 'P 2c -2n'
_symmetry_space_group_name_H-M 'P n a 21'
_atom_sites_solution_hydrogens geom
_atom_sites_solution_primary direct
_atom_sites_solution_secondary difmap
_cell_angle_alpha 90.00
_cell_angle_beta 90.00
_cell_angle_gamma 90.00
_cell_formula_units_Z 4
_cell_length_a 23.7560(12)
_cell_length_b 7.1036(4)
_cell_length_c 5.6944(2)
_cell_measurement_reflns_used 1300
_cell_measurement_temperature 120(2)
_cell_measurement_theta_max 27.48
_cell_measurement_theta_min 2.91
_cell_volume 960.95(8)
_computing_cell_refinement 'DENZO (Otwinowski & Minor, 1997) & COLLECT (Hooft, R.W.W., 1998)'
_computing_data_collection 'COLLECT (Hooft, R.W.W., 1998)'
_computing_data_reduction 'DENZO (Otwinowski & Minor, 1997) & COLLECT (Hooft, R.W.W., 1998)'
_computing_structure_refinement 'SHELXL-97 (Sheldrick, 1997)'
_diffrn_ambient_temperature 120(2)
_diffrn_detector_area_resol_mean 9.091
_diffrn_measured_fraction_theta_full 0.998
_diffrn_measured_fraction_theta_max 0.998
_diffrn_measurement_device_type 'Bruker-Nonius 95mm CCD camera on \k-goniostat'
_diffrn_measurement_method '\f & \w scans'
_diffrn_radiation_monochromator '10cm confocal mirrors'
_diffrn_radiation_source 'Bruker-Nonius FR591 rotating anode'
_diffrn_radiation_type MoK\a
_diffrn_radiation_wavelength 0.71073
_diffrn_reflns_av_R_equivalents 0.0812
_diffrn_reflns_av_sigmaI/netI 0.0873
_diffrn_reflns_limit_h_max 21
_diffrn_reflns_limit_h_min -30
_diffrn_reflns_limit_k_max 9
_diffrn_reflns_limit_k_min -9
_diffrn_reflns_limit_l_max 7
_diffrn_reflns_limit_l_min -6
_diffrn_reflns_number 7789
_diffrn_reflns_theta_full 27.48
_diffrn_reflns_theta_max 27.48
_diffrn_reflns_theta_min 2.99
_exptl_absorpt_coefficient_mu 0.312
_exptl_absorpt_correction_T_max 0.9876
_exptl_absorpt_correction_T_min 0.9695
_exptl_absorpt_correction_type multi-scan
_exptl_absorpt_process_details 'SADABS V2.10 (Sheldrick, G.M., 2003)'
_exptl_crystal_colour colourless
_exptl_crystal_density_diffrn 1.405
_exptl_crystal_density_method 'not measured'
_exptl_crystal_description block
_exptl_crystal_F_000 432
_exptl_crystal_size_max 0.10
_exptl_crystal_size_mid 0.08
_exptl_crystal_size_min 0.04
_refine_diff_density_max 0.489
_refine_diff_density_min -0.325
_refine_diff_density_rms 0.073
_refine_ls_abs_structure_details 'Flack H D (1983), Acta Cryst. A39, 876-881'
_refine_ls_abs_structure_Flack 0.21(13)
_refine_ls_extinction_method none
_refine_ls_goodness_of_fit_ref 1.032
_refine_ls_hydrogen_treatment constr
_refine_ls_matrix_type full
_refine_ls_number_parameters 124
_refine_ls_number_reflns 2114
_refine_ls_number_restraints 1
_refine_ls_restrained_S_all 1.031
_refine_ls_R_factor_all 0.0856
_refine_ls_R_factor_gt 0.0516
_refine_ls_shift/su_max 0.003
_refine_ls_shift/su_mean 0.000
_refine_ls_structure_factor_coef Fsqd
_refine_ls_weighting_details 'calc w=1/[\s^2^(Fo^2^)+(0.0347P)^2^+0.4915P] where P=(Fo^2^+2Fc^2^)/3'
_refine_ls_weighting_scheme calc
_refine_ls_wR_factor_gt 0.0996
_refine_ls_wR_factor_ref 0.1130
_reflns_number_gt 1547
_reflns_number_total 2114
_reflns_threshold_expression >2sigma(I)
_cod_data_source_file eCrystal-568.cif
_cod_data_source_block 06skc0020pna21
_cod_depositor_comments
;
Citation :
Callear, Samantha K. and Hursthouse, Michael B. (2008) 
University of Southampton, Crystal Structure Report Archive. 
(doi:10.5258/ecrystals/568)

More at:
http://ecrystals.chem.soton.ac.uk/568/
;
_cod_original_sg_symbol_H-M Pna21
_cod_database_code 1519970

loop_
_symmetry_equiv_pos_as_xyz
'x, y, z'
'-x, -y, z+1/2'
'x+1/2, -y+1/2, z'
'-x+1/2, y+1/2, z+1/2'

loop_
_atom_site_label
_atom_site_type_symbol
_atom_site_fract_x
_atom_site_fract_y
_atom_site_fract_z
_atom_site_U_iso_or_equiv
_atom_site_adp_type
_atom_site_occupancy
_atom_site_symmetry_multiplicity
_atom_site_calc_flag
_atom_site_refinement_flags
_atom_site_disorder_assembly
_atom_site_disorder_group
C1 C 0.40031(15) 0.7214(5) 0.5053(6) 0.0162(8) Uani 1 1 d . . .
C2 C 0.44176(15) 0.6697(5) 0.3474(6) 0.0200(9) Uani 1 1 d . . .
H2 H 0.4319 0.6201 0.1980 0.024 Uiso 1 1 calc R . .
C3 C 0.49821(13) 0.6911(5) 0.4094(7) 0.0207(7) Uani 1 1 d . . .
H3 H 0.5267 0.6524 0.3029 0.025 Uiso 1 1 calc R . .
C4 C 0.51329(14) 0.7678(5) 0.6234(7) 0.0191(8) Uani 1 1 d . . .
C5 C 0.47066(15) 0.8173(5) 0.7804(7) 0.0201(8) Uani 1 1 d . . .
H5 H 0.4804 0.8683 0.9292 0.024 Uiso 1 1 calc R . .
C6 C 0.41441(15) 0.7937(5) 0.7236(7) 0.0185(8) Uani 1 1 d . . .
H6 H 0.3858 0.8267 0.8329 0.022 Uiso 1 1 calc R . .
C7 C 0.57425(15) 0.8004(6) 0.6902(7) 0.0274(9) Uani 1 1 d . . .
H7A H 0.5854 0.9281 0.6445 0.041 Uiso 1 1 calc R . .
H7B H 0.5981 0.7087 0.6090 0.041 Uiso 1 1 calc R . .
H7C H 0.5786 0.7856 0.8603 0.041 Uiso 1 1 calc R . .
O1A O 0.32199(10) 0.5380(4) 0.2780(5) 0.0233(6) Uani 1 1 d . . .
O1B O 0.31814(10) 0.8761(4) 0.2741(5) 0.0239(6) Uani 1 1 d . . .
O1C O 0.29555(10) 0.7081(4) 0.6335(4) 0.0273(7) Uani 1 1 d . . .
S1 S 0.32830(3) 0.70881(12) 0.41872(15) 0.0173(2) Uani 1 1 d . . .
C21 C 0.31519(16) 1.2122(6) 0.7203(7) 0.0245(9) Uani 1 1 d . . .
H22A H 0.3552 1.2013 0.6804 0.037 Uiso 1 1 calc R . .
H22B H 0.3042 1.1060 0.8202 0.037 Uiso 1 1 calc R . .
H22C H 0.3087 1.3305 0.8045 0.037 Uiso 1 1 calc R . .
N22 N 0.28106(13) 1.2101(5) 0.5011(5) 0.0199(7) Uani 1 1 d . . .
H21A H 0.2438 1.2134 0.5385 0.047(15) Uiso 1 1 calc R . .
H21B H 0.2886 1.1032 0.4187 0.068(17) Uiso 1 1 calc R . .
H21C H 0.2899 1.3123 0.4122 0.031(11) Uiso 1 1 calc R . .

loop_
_atom_site_aniso_label
_atom_site_aniso_U_11
_atom_site_aniso_U_22
_atom_site_aniso_U_33
_atom_site_aniso_U_23
_atom_site_aniso_U_13
_atom_site_aniso_U_12
C1 0.0144(19) 0.0142(18) 0.0200(19) 0.0017(16) -0.0015(14) 0.0021(16)
C2 0.021(2) 0.017(2) 0.022(2) -0.0030(14) -0.0008(15) -0.0040(15)
C3 0.0189(17) 0.0204(19) 0.0227(19) 0.000(2) 0.002(2) 0.0011(14)
C4 0.0150(18) 0.0169(19) 0.026(2) 0.0046(18) -0.0029(16) -0.0023(15)
C5 0.024(2) 0.018(2) 0.018(2) -0.0002(17) -0.0049(16) -0.0006(16)
C6 0.021(2) 0.0160(19) 0.0188(19) 0.0014(19) 0.0017(15) 0.0027(16)
C7 0.019(2) 0.030(2) 0.033(2) 0.003(2) -0.0071(17) -0.0026(18)
O1A 0.0177(14) 0.0212(15) 0.0308(16) -0.0052(14) -0.0030(12) -0.0019(11)
O1B 0.0190(15) 0.0175(14) 0.0353(16) 0.0035(15) -0.0071(12) 0.0015(11)
O1C 0.0165(14) 0.0453(18) 0.0201(15) 0.0007(15) 0.0047(11) -0.0014(12)
S1 0.0135(4) 0.0188(4) 0.0196(4) -0.0006(7) -0.0001(4) -0.0005(4)
C21 0.018(2) 0.030(2) 0.025(2) 0.000(2) -0.0059(16) 0.0022(17)
N22 0.0176(18) 0.0215(18) 0.0207(16) 0.0002(16) 0.0006(12) 0.0032(15)

loop_
_atom_type_symbol
_atom_type_description
_atom_type_scat_dispersion_real
_atom_type_scat_dispersion_imag
_atom_type_scat_source
C C 0.0033 0.0016 'International Tables Vol C Tables 4.2.6.8 and 6.1.1.4'
H H 0.0000 0.0000 'International Tables Vol C Tables 4.2.6.8 and 6.1.1.4'
N N 0.0061 0.0033 'International Tables Vol C Tables 4.2.6.8 and 6.1.1.4'
O O 0.0106 0.0060 'International Tables Vol C Tables 4.2.6.8 and 6.1.1.4'
S S 0.1246 0.1234 'International Tables Vol C Tables 4.2.6.8 and 6.1.1.4'

loop_
_geom_angle_atom_site_label_1
_geom_angle_atom_site_label_2
_geom_angle_atom_site_label_3
_geom_angle
_geom_angle_site_symmetry_1
_geom_angle_site_symmetry_3
C2 C1 C6 120.6(3) . .
C2 C1 S1 119.3(3) . .
C6 C1 S1 119.9(3) . .
C1 C2 C3 119.4(3) . .
C1 C2 H2 120.3 . .
C3 C2 H2 120.3 . .
C4 C3 C2 121.0(3) . .
C4 C3 H3 119.5 . .
C2 C3 H3 119.5 . .
C3 C4 C5 118.4(3) . .
C3 C4 C7 122.0(3) . .
C5 C4 C7 119.6(4) . .
C6 C5 C4 121.3(3) . .
C6 C5 H5 119.3 . .
C4 C5 H5 119.3 . .
C5 C6 C1 119.2(3) . .
C5 C6 H6 120.4 . .
C1 C6 H6 120.4 . .
C4 C7 H7A 109.5 . .
C4 C7 H7B 109.5 . .
H7A C7 H7B 109.5 . .
C4 C7 H7C 109.5 . .
H7A C7 H7C 109.5 . .
H7B C7 H7C 109.5 . .
O1C S1 O1A 113.86(16) . .
O1C S1 O1B 112.87(16) . .
O1A S1 O1B 110.37(15) . .
O1C S1 C1 106.37(16) . .
O1A S1 C1 106.96(16) . .
O1B S1 C1 105.82(15) . .
N22 C21 H22A 109.5 . .
N22 C21 H22B 109.5 . .
H22A C21 H22B 109.5 . .
N22 C21 H22C 109.5 . .
H22A C21 H22C 109.5 . .
H22B C21 H22C 109.5 . .
C21 N22 H21A 109.5 . .
C21 N22 H21B 109.5 . .
H21A N22 H21B 109.5 . .
C21 N22 H21C 109.5 . .
H21A N22 H21C 109.5 . .
H21B N22 H21C 109.5 . .

loop_
_geom_bond_atom_site_label_1
_geom_bond_atom_site_label_2
_geom_bond_distance
_geom_bond_site_symmetry_2
C1 C2 1.383(5) .
C1 C6 1.386(5) .
C1 S1 1.783(4) .
C2 C3 1.395(5) .
C2 H2 0.9500 .
C3 C4 1.382(6) .
C3 H3 0.9500 .
C4 C5 1.396(5) .
C4 C7 1.515(5) .
C5 C6 1.385(5) .
C5 H5 0.9500 .
C6 H6 0.9500 .
C7 H7A 0.9800 .
C7 H7B 0.9800 .
C7 H7C 0.9800 .
O1A S1 1.462(3) .
O1B S1 1.466(3) .
O1C S1 1.449(3) .
C21 N22 1.488(5) .
C21 H22A 0.9800 .
C21 H22B 0.9800 .
C21 H22C 0.9800 .
N22 H21A 0.9100 .
N22 H21B 0.9100 .
N22 H21C 0.9100 .

loop_
_geom_hbond_atom_site_label_D
_geom_hbond_atom_site_label_H
_geom_hbond_atom_site_label_A
_geom_hbond_distance_DH
_geom_hbond_distance_HA
_geom_hbond_distance_DA
_geom_hbond_angle_DHA
_geom_hbond_site_symmetry_A
N22 H21B O1B 0.91 1.94 2.842(4) 169.2 .
N22 H21B S1 0.91 2.96 3.763(4) 148.6 .
N22 H21A O1B 0.91 2.30 3.060(4) 140.4 4
N22 H21A O1A 0.91 2.42 3.158(4) 138.3 4
N22 H21A S1 0.91 2.76 3.522(3) 141.8 4
N22 H21C O1A 0.91 1.93 2.826(4) 166.6 1_565
N22 H21C S1 0.91 2.96 3.746(4) 145.4 1_565
